data_4119556
loop_
_publ_author_name
'Wen Zhang'
'Heng-Yun Ye'
'Robert Graf'
'Hans W. Spiess'
'Ye-Feng Yao'
'Run-Qiang Zhu'
'Ren-Gen Xiong'

_publ_section_title
;
 Tunable and Switchable Dielectric Constant in an Amphidynamic Crystal
;
_journal_name_full 'Journal of the American Chemical Society'
_journal_page_first 5230
_journal_page_last 5233
_journal_paper_doi 10.1021/ja3110335
_journal_volume 135
_journal_year 2013
_chemical_formula_sum 'C10 H16 Co K N8'
_chemical_formula_weight 346.34
_chemical_name_systematic
; 
 ? 
;
_space_group_IT_number 128
_symmetry_cell_setting tetragonal
_symmetry_space_group_name_Hall '-P 4 2n'
_symmetry_space_group_name_H-M 'P 4/m n c'
_atom_sites_solution_hydrogens ..
_atom_sites_solution_primary direct
_atom_sites_solution_secondary difmap
_audit_creation_method SHELXL-97
_cell_angle_alpha 90.00
_cell_angle_beta 90.00
_cell_angle_gamma 90.00
_cell_formula_units_Z 2
_cell_length_a 8.242(6)
_cell_length_b 8.242(6)
_cell_length_c 11.584(10)
_cell_measurement_reflns_used 4860
_cell_measurement_temperature 113(2)
_cell_measurement_theta_max 27.4971
_cell_measurement_theta_min 2.4723
_cell_volume 786.9(11)
_computing_structure_refinement 'SHELXL-97 (Sheldrick, 1997)'
_computing_structure_solution 'SHELXS-97 (Sheldrick, 1990)'
_diffrn_ambient_temperature 113(2)
_diffrn_measured_fraction_theta_full 0.981
_diffrn_measured_fraction_theta_max 0.981
_diffrn_radiation_monochromator graphite
_diffrn_radiation_source 'fine-focus sealed tube'
_diffrn_radiation_type MoK\a
_diffrn_radiation_wavelength 0.71073
_diffrn_reflns_av_R_equivalents 0.0312
_diffrn_reflns_av_sigmaI/netI 0.0121
_diffrn_reflns_limit_h_max 10
_diffrn_reflns_limit_h_min -10
_diffrn_reflns_limit_k_max 10
_diffrn_reflns_limit_k_min -10
_diffrn_reflns_limit_l_max 15
_diffrn_reflns_limit_l_min -15
_diffrn_reflns_number 7416
_diffrn_reflns_theta_full 27.48
_diffrn_reflns_theta_max 27.48
_diffrn_reflns_theta_min 3.03
_exptl_absorpt_coefficient_mu 1.358
_exptl_absorpt_correction_T_max 1.0000
_exptl_absorpt_correction_T_min 0.9033
_exptl_absorpt_correction_type multi-scan
_exptl_crystal_colour yellow
_exptl_crystal_density_diffrn 1.462
_exptl_crystal_description block
_exptl_crystal_F_000 356
_exptl_crystal_size_max 0.2
_exptl_crystal_size_mid 0.2
_exptl_crystal_size_min 0.2
_refine_diff_density_max 0.558
_refine_diff_density_min -0.643
_refine_diff_density_rms 0.102
_refine_ls_extinction_method none
_refine_ls_goodness_of_fit_ref 1.369
_refine_ls_hydrogen_treatment ..
_refine_ls_matrix_type full
_refine_ls_number_parameters 33
_refine_ls_number_reflns 472
_refine_ls_number_restraints 0
_refine_ls_restrained_S_all 1.369
_refine_ls_R_factor_all 0.0567
_refine_ls_R_factor_gt 0.0565
_refine_ls_shift/su_max 0.000
_refine_ls_shift/su_mean 0.000
_refine_ls_structure_factor_coef Fsqd
_refine_ls_weighting_details 'calc w=1/[\s^2^(Fo^2^)+(0.0000P)^2^+4.3032P] where P=(Fo^2^+2Fc^2^)/3'
_refine_ls_weighting_scheme calc
_refine_ls_wR_factor_gt 0.1190
_refine_ls_wR_factor_ref 0.1191
_reflns_number_gt 470
_reflns_number_total 472
_reflns_threshold_expression >2sigma(I)
_cod_data_source_file ja3110335_si_002_1.cif
_cod_data_source_block 1-113K
_cod_database_code 4119556

loop_
_symmetry_equiv_pos_as_xyz
'x, y, z'
'-y, x, z'
'-x, -y, z'
'y, -x, z'
'x+1/2, -y+1/2, -z+1/2'
'y+1/2, x+1/2, -z+1/2'
'-x+1/2, y+1/2, -z+1/2'
'-y+1/2, -x+1/2, -z+1/2'
'-x, -y, -z'
'y, -x, -z'
'x, y, -z'
'-y, x, -z'
'-x-1/2, y-1/2, z-1/2'
'-y-1/2, -x-1/2, z-1/2'
'x-1/2, -y-1/2, z-1/2'
'y-1/2, x-1/2, z-1/2'

loop_
_atom_site_label
_atom_site_type_symbol
_atom_site_fract_x
_atom_site_fract_y
_atom_site_fract_z
_atom_site_U_iso_or_equiv
_atom_site_adp_type
_atom_site_occupancy
_atom_site_symmetry_multiplicity
_atom_site_calc_flag
_atom_site_refinement_flags
Co1 Co 0.0000 0.0000 0.5000 0.0118(4) Uani 1 8 d S
K1 K 0.0000 0.0000 0.0000 0.0143(5) Uani 1 8 d S
N1 N 0.0000 0.0000 0.2378(7) 0.0393(19) Uani 1 4 d S
N2 N 0.1931(7) 0.3161(7) 0.5000 0.0409(15) Uani 1 2 d S
C1 C 0.0000 0.0000 0.3365(6) 0.0221(16) Uani 1 4 d S
C2 C 0.1230(6) 0.1983(7) 0.5000 0.0165(10) Uani 1 2 d S
C3 C -0.1035(7) 0.3965(7) 0.2500 0.0489(19) Uani 1 2 d S
H3A H -0.2194 0.3841 0.2500 0.073 Uiso 0.50 1 d PR
H3B H -0.0594 0.3448 0.1823 0.073 Uiso 0.50 1 d PR
H3C H -0.0594 0.3448 0.3177 0.073 Uiso 0.50 1 d PR
N3 N -0.0625(8) 0.5625(8) 0.2500 0.039(3) Uani 0.50 2 d SP
H3D H -0.1083 0.6091 0.3125 0.047 Uiso 0.50 1 d PR

loop_
_atom_site_aniso_label
_atom_site_aniso_U_11
_atom_site_aniso_U_22
_atom_site_aniso_U_33
_atom_site_aniso_U_23
_atom_site_aniso_U_13
_atom_site_aniso_U_12
Co1 0.0124(5) 0.0124(5) 0.0106(7) 0.000 0.000 0.000
K1 0.0159(7) 0.0159(7) 0.0112(9) 0.000 0.000 0.000
N1 0.051(3) 0.051(3) 0.016(3) 0.000 0.000 0.000
N2 0.019(3) 0.025(3) 0.078(5) 0.000 0.000 -0.001(2)
C1 0.024(2) 0.024(2) 0.018(4) 0.000 0.000 0.000
C2 0.015(2) 0.015(2) 0.020(2) 0.000 0.000 0.000(2)
C3 0.054(3) 0.054(3) 0.039(4) 0.002(3) -0.002(3) -0.014(4)
N3 0.051(4) 0.051(4) 0.016(4) -0.010(4) -0.010(4) 0.036(5)

loop_
_atom_type_symbol
_atom_type_description
_atom_type_scat_dispersion_real
_atom_type_scat_dispersion_imag
_atom_type_scat_source
C C 0.0033 0.0016 'International Tables Vol C Tables 4.2.6.8 and 6.1.1.4'
H H 0.0000 0.0000 'International Tables Vol C Tables 4.2.6.8 and 6.1.1.4'
Co Co 0.3494 0.9721 'International Tables Vol C Tables 4.2.6.8 and 6.1.1.4'
K K 0.2009 0.2494 'International Tables Vol C Tables 4.2.6.8 and 6.1.1.4'
N N 0.0061 0.0033 'International Tables Vol C Tables 4.2.6.8 and 6.1.1.4'

loop_
_geom_angle_atom_site_label_1
_geom_angle_atom_site_label_2
_geom_angle_atom_site_label_3
_geom_angle
_geom_angle_site_symmetry_1
_geom_angle_site_symmetry_3
C1 Co1 C1 180.0 9_556 .
C1 Co1 C2 90.0 9_556 10_556
C1 Co1 C2 90.0 . 10_556
C1 Co1 C2 90.000(1) 9_556 9_556
C1 Co1 C2 90.000(1) . 9_556
C2 Co1 C2 90.0 10_556 9_556
C1 Co1 C2 90.0 9_556 2
C1 Co1 C2 90.0 . 2
C2 Co1 C2 180.0(3) 10_556 2
C2 Co1 C2 90.000(1) 9_556 2
C1 Co1 C2 90.000(1) 9_556 .
C1 Co1 C2 90.000(1) . .
C2 Co1 C2 90.000(1) 10_556 .
C2 Co1 C2 180.0 9_556 .
C2 Co1 C2 90.0 2 .
N1 K1 N1 180.0 . 9
N1 K1 N2 90.0 . 13_655
N1 K1 N2 90.0 9 13_655
N1 K1 N2 90.0 . 14_665
N1 K1 N2 90.0 9 14_665
N2 K1 N2 90.0 13_655 14_665
N1 K1 N2 90.0 . 6_445
N1 K1 N2 90.0 9 6_445
N2 K1 N2 90.0 13_655 6_445
N2 K1 N2 180.0 14_665 6_445
N1 K1 N2 90.0 . 5_455
N1 K1 N2 90.0 9 5_455
N2 K1 N2 180.0 13_655 5_455
N2 K1 N2 90.0 14_665 5_455
N2 K1 N2 90.000(1) 6_445 5_455
C1 N1 K1 180.000(1) . .
C2 N2 K1 151.7(4) . 5
N1 C1 Co1 180.0 . .
N2 C2 Co1 178.9(5) . .
N3 C3 N3 62.3(7) . 3_565
N3 C3 H3A 110.0 . .
N3 C3 H3A 172.3 3_565 .
N3 C3 H3B 109.8 . .
N3 C3 H3B 74.9 3_565 .
H3A C3 H3B 109.1 . .
N3 C3 H3C 109.8 . .
N3 C3 H3C 74.9 3_565 .
H3A C3 H3C 109.1 . .
H3B C3 H3C 108.9 . .
C3 N3 C3 117.7(7) 3_565 .
C3 N3 N3 58.9(4) 3_565 3_565
C3 N3 N3 58.9(4) . 3_565
C3 N3 H3D 107.7 3_565 .
C3 N3 H3D 108.2 . .
N3 N3 H3D 126.6 3_565 .

loop_
_geom_bond_atom_site_label_1
_geom_bond_atom_site_label_2
_geom_bond_distance
_geom_bond_site_symmetry_2
Co1 C1 1.894(7) 9_556
Co1 C1 1.894(7) .
Co1 C2 1.924(6) 10_556
Co1 C2 1.924(6) 9_556
Co1 C2 1.924(6) 2
Co1 C2 1.924(6) .
K1 N1 2.755(8) .
K1 N1 2.755(8) 9
K1 N2 2.949(7) 13_655
K1 N2 2.949(7) 14_665
K1 N2 2.949(7) 6_445
K1 N2 2.949(7) 5_455
N1 C1 1.143(11) .
N2 C2 1.129(8) .
N2 K1 2.949(7) 5
C3 N3 1.409(8) .
C3 N3 1.409(8) 3_565
C3 H3A 0.9609 .
C3 H3B 0.9635 .
C3 H3C 0.9635 .
N3 C3 1.409(8) 3_565
N3 N3 1.456(19) 3_565
N3 H3D 0.9026 .

loop_
_geom_torsion_atom_site_label_1
_geom_torsion_atom_site_label_2
_geom_torsion_atom_site_label_3
_geom_torsion_atom_site_label_4
_geom_torsion
_geom_torsion_site_symmetry_1
_geom_torsion_site_symmetry_4
N1 K1 N1 C1 0(100) 9 .
N2 K1 N1 C1 0(100) 13_655 .
N2 K1 N1 C1 0(36) 14_665 .
N2 K1 N1 C1 0(100) 6_445 .
N2 K1 N1 C1 0(100) 5_455 .
K1 N1 C1 Co1 0.0 . .
C1 Co1 C1 N1 0(100) 9_556 .
C2 Co1 C1 N1 0(100) 10_556 .
C2 Co1 C1 N1 0(100) 9_556 .
C2 Co1 C1 N1 0(100) 2 .
C2 Co1 C1 N1 0(100) . .
K1 N2 C2 Co1 180.0 5 .
C1 Co1 C2 N2 -90.0 9_556 .
C1 Co1 C2 N2 90.0 . .
C2 Co1 C2 N2 180.0 10_556 .
C2 Co1 C2 N2 180.0 9_556 .
C2 Co1 C2 N2 0.0 2 .
N3 C3 N3 C3 0.0 3_565 3_565
